data_7053281
loop_
_publ_author_name
'Quarez, Eric'
'Mentr\'e, Olivier'
'Djellab, Karim'
'Masquelier, Christian'

_publ_section_title
;
 Crystal structures and sodium/silver distributions within the ionic
 conductors Na5Ag2Fe3(As2O7)4 and Na2Ag5Fe3(P2O7)4
;
_journal_issue 2
_journal_name_full 'New Journal of Chemistry'
_journal_page_first 287
_journal_paper_doi 10.1039/b9nj00355j
_journal_volume 34
_journal_year 2010
_chemical_formula_sum 'Ag2 As8 Fe3 Na5 O28'
_chemical_formula_weight 1545.6
_chemical_name_systematic ' ?'
_space_group_IT_number 15
_symmetry_cell_setting monoclinic
_symmetry_space_group_name_Hall '-C 2yc'
_symmetry_space_group_name_H-M 'C 1 2/c 1'
_cell_angle_alpha 90
_cell_angle_beta 93.9100(12)
_cell_angle_gamma 90
_cell_formula_units_Z 4
_cell_length_a 9.9512(3)
_cell_length_b 8.5741(2)
_cell_length_c 28.8231(8)
_cell_measurement_temperature 298
_cell_volume 2453.54(12)
_computing_publication_material 'Jana2006 (Petricek, Dusek & Palatinus, 2006)'
_computing_structure_refinement 'Jana2006 (Petricek, Dusek & Palatinus, 2006)'
_diffrn_ambient_temperature 298
_diffrn_measured_fraction_theta_full 0.98
_diffrn_measurement_device_type 'BRUKER X8'
_diffrn_radiation_monochromator graphite
_diffrn_radiation_source 'X-ray tube'
_diffrn_radiation_type 'Mo K\a'
_diffrn_radiation_wavelength 0.71069
_diffrn_reflns_av_R_equivalents 0.0347
_diffrn_reflns_av_sigmaI/netI 0.0476
_diffrn_reflns_limit_h_max 19
_diffrn_reflns_limit_h_min -19
_diffrn_reflns_limit_k_max 16
_diffrn_reflns_limit_k_min -16
_diffrn_reflns_limit_l_max 56
_diffrn_reflns_limit_l_min -56
_diffrn_reflns_number 54142
_diffrn_reflns_theta_full 42.00
_diffrn_reflns_theta_max 44.56
_diffrn_reflns_theta_min 2.83
_exptl_absorpt_coefficient_mu 14.223
_exptl_absorpt_correction_type none
_exptl_crystal_colour yellow
_exptl_crystal_density_diffrn 4.1828
_exptl_crystal_description plate-like
_exptl_crystal_F_000 2860
_exptl_crystal_size_max 0.21
_exptl_crystal_size_mid 0.19
_exptl_crystal_size_min 0.19
_exptl_crystal_size_rad 90
_refine_diff_density_max 2.11
_refine_diff_density_min -1.83
_refine_ls_extinction_coef 280(13)
_refine_ls_extinction_method 'B-C type 1 Gaussian isotropic (Becker & Coppens, 1974)'
_refine_ls_goodness_of_fit_gt 0.95
_refine_ls_goodness_of_fit_ref 0.95
_refine_ls_number_parameters 242
_refine_ls_number_reflns 7600
_refine_ls_R_factor_all 0.0311
_refine_ls_R_factor_gt 0.0311
_refine_ls_shift/su_max 0.0424
_refine_ls_shift/su_mean 0.0025
_refine_ls_structure_factor_coef F
_refine_ls_weighting_scheme unit
_refine_ls_wR_factor_gt 0.0320
_refine_ls_wR_factor_ref 0.0320
_reflns_number_gt 7600
_reflns_number_total 8899
_reflns_threshold_expression I>3\s(I)
_cod_data_source_file b9nj00355j.txt
_cod_data_source_block (II)
_cod_depositor_comments
;
The following automatic conversions were performed:

'_exptl_absorpt_correction_type' value 'None' changed to 'none'
according to /home/saulius/struct/CIF-dictionaries/cif_core.dic
dictionary named 'cif_core.dic' version 2.4.2 from 2011-04-26.

Automatic conversion script
Id: cif_fix_values 1891 2012-01-12 08:04:46Z andrius 
;
_cod_database_code 7053281

loop_
_symmetry_equiv_pos_site_id
_symmetry_equiv_pos_as_xyz
1 x,y,z
2 -x,y,-z+1/2
3 -x,-y,-z
4 x,-y,z+1/2
5 x+1/2,y+1/2,z
6 -x+1/2,y+1/2,-z+1/2
7 -x+1/2,-y+1/2,-z
8 x+1/2,-y+1/2,z+1/2

loop_
_atom_site_label
_atom_site_type_symbol
_atom_site_fract_x
_atom_site_fract_y
_atom_site_fract_z
_atom_site_adp_type
_atom_site_U_iso_or_equiv
_atom_site_symmetry_multiplicity
_atom_site_occupancy
_atom_site_calc_flag
As1 As 0.29887(2) 0.29537(3) 0.246895(8) Uani 0.00961(5) 8 1 d
As2 As 0.22053(2) 0.16121(3) 0.339049(8) Uani 0.00946(5) 8 1 d
As3 As 0.51002(2) 0.66302(3) 0.442799(8) Uani 0.00730(4) 8 1 d
As4 As 0.41282(2) 0.79512(3) 0.535810(7) Uani 0.00663(4) 8 1 d
Fe1 Fe 0 0.12041(6) 0.25 Uani 0.00820(9) 4 1 d
Fe2 Fe 0.31699(3) 0.97662(4) 0.436322(11) Uani 0.00714(6) 8 1 d
Na1 Na 0.27611(12) 0.38193(13) 0.44619(4) Uani 0.0150(3) 8 1 d
Ag2 Ag 0.51604(7) 0.35399(7) 0.354944(19) Uani 0.02656(16) 8 0.35(1) d
Na2 Na 0.51604(7) 0.35399(7) 0.354944(19) Uani 0.02656(16) 8 0.65(1) d
Na3 Na 0.5 0.0153(4) 0.25 Uani 0.0347(16) 4 0.480(7) d
Na3' Na 0.4735(10) 0.0374(7) 0.6880(8) Uani 0.050(4) 8 0.36(2) d
Na3'' Na 0.507(2) 0.075(4) 0.6682(7) Uani 0.040(5) 8 0.16(2) d
Ag4 Ag 0.78457(19) 0.10763(15) 0.34819(6) Uani 0.0398(4) 8 0.42(1) d
Na4 Na 0.78457(19) 0.10763(15) 0.34819(6) Uani 0.0398(4) 8 0.09(1) d
Ag4' Ag 0.8018(10) 0.1613(17) 0.35132(13) Uani 0.124(3) 8 0.23(1) d
O1 O 0.3741(2) 0.2204(3) 0.20261(7) Uani 0.0168(4) 8 1 d
O2 O 0.3620(2) 0.4644(2) 0.26764(7) Uani 0.0159(4) 8 1 d
O3 O 0.13042(18) 0.2996(2) 0.23874(7) Uani 0.0149(4) 8 1 d
O4 O 0.32958(18) 0.1611(2) 0.29306(6) Uani 0.0133(4) 8 1 d
O5 O 0.06432(18) 0.1191(3) 0.31651(6) Uani 0.0149(4) 8 1 d
O6 O 0.2364(3) 0.3333(3) 0.36373(8) Uani 0.0239(6) 8 1 d
O7 O 0.2761(2) 0.0038(2) 0.36885(6) Uani 0.0162(4) 8 1 d
O8 O 0.47733(18) 0.8461(2) 0.42594(7) Uani 0.0130(4) 8 1 d
O9 O 0.67612(17) 0.6359(2) 0.45321(7) Uani 0.0130(4) 8 1 d
O10 O 0.4322(2) 0.5290(2) 0.41007(6) Uani 0.0139(4) 8 1 d
O11 O 0.4458(2) 0.6444(2) 0.49786(6) Uani 0.0126(4) 8 1 d
O12 O 0.34131(18) 0.9442(2) 0.50594(6) Uani 0.0109(3) 8 1 d
O13 O 0.56051(18) 0.8362(2) 0.56372(7) Uani 0.0134(4) 8 1 d
O14 O 0.30963(18) 0.7129(2) 0.57202(6) Uani 0.0120(4) 8 1 d

loop_
_atom_site_aniso_label
_atom_site_aniso_type_symbol
_atom_site_aniso_U_11
_atom_site_aniso_U_22
_atom_site_aniso_U_33
_atom_site_aniso_U_12
_atom_site_aniso_U_13
_atom_site_aniso_U_23
As1 As 0.00805(8) 0.01182(9) 0.00886(8) -0.00268(7) -0.00011(6) 0.00246(7)
As2 As 0.01080(8) 0.01100(9) 0.00623(7) -0.00200(7) -0.00192(6) 0.00169(7)
As3 As 0.00684(7) 0.00710(8) 0.00799(8) 0.00036(6) 0.00058(6) -0.00032(6)
As4 As 0.00618(7) 0.00702(8) 0.00662(7) -0.00025(6) -0.00008(5) 0.00102(6)
Fe1 Fe 0.00715(14) 0.00979(16) 0.00750(14) 0 -0.00080(11) 0
Fe2 Fe 0.00738(10) 0.00679(10) 0.00708(10) 0.00008(8) -0.00072(8) 0.00146(8)
Na1 Na 0.0170(5) 0.0085(4) 0.0208(5) -0.0053(3) 0.0101(4) -0.0037(4)
Ag2 Ag 0.0357(3) 0.0256(3) 0.0197(2) -0.0049(2) 0.01105(19) -0.00836(18)
Na2 Na 0.0357(3) 0.0256(3) 0.0197(2) -0.0049(2) 0.01105(19) -0.00836(18)
Na3 Na 0.0141(15) 0.0046(13) 0.087(4) 0 0.019(2) 0
Na3' Na 0.025(3) 0.014(2) 0.106(11) 0.007(2) -0.021(5) -0.025(3)
Na3'' Na 0.021(7) 0.062(12) 0.035(8) 0.035(8) -0.014(5) -0.025(8)
Ag4 Ag 0.0539(7) 0.0368(7) 0.0264(5) 0.0124(6) -0.0133(4) 0.0117(4)
Na4 Na 0.0539(7) 0.0368(7) 0.0264(5) 0.0124(6) -0.0133(4) 0.0117(4)
Ag4' Ag 0.146(5) 0.197(7) 0.0239(9) 0.137(5) -0.0206(18) -0.004(2)
O1 O 0.0179(8) 0.0193(8) 0.0137(7) -0.0003(7) 0.0047(6) -0.0002(6)
O2 O 0.0147(7) 0.0144(7) 0.0186(8) -0.0061(6) 0.0023(6) 0.0001(6)
O3 O 0.0082(6) 0.0141(7) 0.0220(8) -0.0013(5) -0.0015(5) 0.0061(6)
O4 O 0.0108(6) 0.0168(7) 0.0124(6) 0.0003(6) 0.0013(5) 0.0056(6)
O5 O 0.0100(6) 0.0262(9) 0.0083(6) -0.0041(6) -0.0013(5) 0.0023(6)
O6 O 0.0397(13) 0.0124(8) 0.0195(9) -0.0043(8) 0.0007(9) -0.0044(7)
O7 O 0.0269(9) 0.0123(7) 0.0087(6) 0.0005(6) -0.0043(6) 0.0029(5)
O8 O 0.0114(6) 0.0101(6) 0.0178(7) 0.0041(5) 0.0040(5) 0.0046(6)
O9 O 0.0072(5) 0.0102(6) 0.0216(8) 0.0013(5) 0.0008(5) 0.0010(6)
O10 O 0.0162(7) 0.0141(7) 0.0113(6) -0.0037(6) -0.0002(5) -0.0037(6)
O11 O 0.0197(7) 0.0086(6) 0.0101(6) 0.0016(5) 0.0056(5) 0.0003(5)
O12 O 0.0135(6) 0.0104(6) 0.0085(6) 0.0041(5) -0.0017(5) 0.0017(5)
O13 O 0.0095(6) 0.0101(6) 0.0197(8) -0.0030(5) -0.0059(5) 0.0030(6)
O14 O 0.0135(6) 0.0128(7) 0.0102(6) -0.0051(5) 0.0043(5) 0.0000(5)

loop_
_atom_type_symbol
_atom_type_scat_dispersion_real
_atom_type_scat_dispersion_imag
_atom_type_scat_source
_atom_type_scat_Cromer_Mann_a1
_atom_type_scat_Cromer_Mann_b1
_atom_type_scat_Cromer_Mann_a2
_atom_type_scat_Cromer_Mann_b2
_atom_type_scat_Cromer_Mann_a3
_atom_type_scat_Cromer_Mann_b3
_atom_type_scat_Cromer_Mann_a4
_atom_type_scat_Cromer_Mann_b4
_atom_type_scat_Cromer_Mann_c
O 0.011 0.006 'International Tables Vol C Tables 4.2.6.8 and 6.1.1.4' 3.0485 13.2771 2.2868 5.7011 1.5463 0.3239 0.867 32.908901 0.2508
As 0.050 2.006 'International Tables Vol C Tables 4.2.6.8 and 6.1.1.4' 16.6723 2.6345 6.0701 0.2647 3.4313 12.9479 4.2779 47.797199 2.531
Fe 0.346 0.844 'International Tables Vol C Tables 4.2.6.8 and 6.1.1.4' 11.7695 4.7611 7.3573 0.3072 3.5222 15.3535 2.3045 76.880501 1.0369
Ag -0.897 1.102 'International Tables Vol C Tables 4.2.6.8 and 6.1.1.4' 19.2808 0.6446 16.688499 7.4726 4.8045 24.6605 1.0463 99.815598 5.179
Na 0.036 0.025 'International Tables Vol C Tables 4.2.6.8 and 6.1.1.4' 4.7626 3.285 3.1736 8.8422 1.2674 0.3136 1.1128 129.423996 0.676

loop_
_geom_angle_atom_site_label_1
_geom_angle_atom_site_label_2
_geom_angle_atom_site_label_3
_geom_angle_site_symmetry_1
_geom_angle_site_symmetry_3
_geom_angle
_geom_angle_publ_flag
O6 Na1 O9 . 5_445 83.57(8) yes
O6 Na1 O9 . 3_666 167.05(8) yes
O6 Na1 O10 . . 73.76(9) yes
O6 Na1 O12 . 7_566 128.41(9) yes
O6 Na1 O13 . 3_666 79.81(8) yes
O9 Na1 O9 5_445 3_666 84.73(7) yes
O9 Na1 O10 5_445 . 146.50(9) yes
O9 Na1 O12 5_445 7_566 106.50(8) yes
O9 Na1 O13 5_445 3_666 67.76(7) yes
O9 Na1 O10 3_666 . 114.19(7) yes
O9 Na1 O12 3_666 7_566 60.71(6) yes
O9 Na1 O13 3_666 3_666 90.64(7) yes
O10 Na1 O12 . 7_566 106.89(8) yes
O10 Na1 O13 . 3_666 83.94(8) yes
O12 Na1 O13 7_566 3_666 151.34(8) yes
O1 Ag2 O4 2_655 . 66.90(6) yes
O1 Ag2 O5 2_655 5_555 90.98(7) yes
O1 Ag2 O6 2_655 . 122.92(7) yes
O1 Ag2 O7 2_655 5_555 81.91(7) yes
O1 Ag2 O10 2_655 . 169.14(8) yes
O1 Ag2 O13 2_655 3_666 116.30(7) yes
O1 Ag2 O14 2_655 3_666 98.18(7) yes
O4 Ag2 O5 . 5_555 110.91(6) yes
O4 Ag2 O6 . . 56.02(6) yes
O4 Ag2 O7 . 5_555 147.43(6) yes
O4 Ag2 O10 . . 121.13(6) yes
O4 Ag2 O13 . 3_666 89.15(5) yes
O4 Ag2 O14 . 3_666 133.58(6) yes
O5 Ag2 O6 5_555 . 107.89(7) yes
O5 Ag2 O7 5_555 5_555 58.59(6) yes
O5 Ag2 O10 5_555 . 79.37(7) yes
O5 Ag2 O13 5_555 3_666 151.33(6) yes
O5 Ag2 O14 5_555 3_666 113.11(6) yes
O6 Ag2 O7 . 5_555 153.58(7) yes
O6 Ag2 O10 . . 65.54(7) yes
O6 Ag2 O13 . 3_666 65.79(6) yes
O6 Ag2 O14 . 3_666 120.22(7) yes
O7 Ag2 O10 5_555 . 88.77(6) yes
O7 Ag2 O13 5_555 3_666 113.95(5) yes
O7 Ag2 O14 5_555 3_666 57.61(6) yes
O10 Ag2 O13 . 3_666 72.61(6) yes
O10 Ag2 O14 . 3_666 81.31(6) yes
O13 Ag2 O14 3_666 3_666 57.17(5) yes
O1 Na2 O4 2_655 . 66.90(6) yes
O1 Na2 O5 2_655 5_555 90.98(7) yes
O1 Na2 O6 2_655 . 122.92(7) yes
O1 Na2 O7 2_655 5_555 81.91(7) yes
O1 Na2 O10 2_655 . 169.14(7) yes
O1 Na2 O13 2_655 3_666 116.30(6) yes
O1 Na2 O14 2_655 3_666 98.18(6) yes
O4 Na2 O5 . 5_555 110.91(5) yes
O4 Na2 O6 . . 56.02(6) yes
O4 Na2 O7 . 5_555 147.43(5) yes
O4 Na2 O10 . . 121.13(6) yes
O4 Na2 O13 . 3_666 89.15(5) yes
O4 Na2 O14 . 3_666 133.58(6) yes
O5 Na2 O6 5_555 . 107.89(6) yes
O5 Na2 O7 5_555 5_555 58.59(6) yes
O5 Na2 O10 5_555 . 79.37(6) yes
O5 Na2 O13 5_555 3_666 151.33(6) yes
O5 Na2 O14 5_555 3_666 113.11(6) yes
O6 Na2 O7 . 5_555 153.58(6) yes
O6 Na2 O10 . . 65.54(7) yes
O6 Na2 O13 . 3_666 65.79(6) yes
O6 Na2 O14 . 3_666 120.22(6) yes
O7 Na2 O10 5_555 . 88.77(6) yes
O7 Na2 O13 5_555 3_666 113.95(5) yes
O7 Na2 O14 5_555 3_666 57.61(5) yes
O10 Na2 O13 . 3_666 72.61(6) yes
O10 Na2 O14 . 3_666 81.31(6) yes
O13 Na2 O14 3_666 3_666 57.17(5) yes
Na3' Na3 Na3' 3_656 4_554 151.6(4) yes
Na3' Na3 Na3'' 3_656 3_656 10.5(7) yes
Na3' Na3 Na3'' 3_656 4_554 146.2(9) yes
Na3' Na3 O1 3_656 . 137.1(3) yes
Na3' Na3 O1 3_656 2_655 67.1(3) yes
Na3' Na3 O3 3_656 5_545 84.0(3) yes
Na3' Na3 O3 3_656 6_545 73.2(3) yes
Na3' Na3 O4 3_656 . 72.5(3) yes
Na3' Na3 O4 3_656 2_655 123.1(3) yes
Na3' Na3 Na3'' 4_554 3_656 146.2(9) yes
Na3' Na3 Na3'' 4_554 4_554 10.5(7) yes
Na3' Na3 O1 4_554 . 67.1(3) yes
Na3' Na3 O1 4_554 2_655 137.1(3) yes
Na3' Na3 O3 4_554 5_545 73.2(3) yes
Na3' Na3 O3 4_554 6_545 84.0(3) yes
Na3' Na3 O4 4_554 . 123.1(3) yes
Na3' Na3 O4 4_554 2_655 72.5(3) yes
Na3'' Na3 Na3'' 3_656 4_554 143.8(12) yes
Na3'' Na3 O1 3_656 . 133.5(7) yes
Na3'' Na3 O1 3_656 2_655 75.3(7) yes
Na3'' Na3 O3 3_656 5_545 86.4(8) yes
Na3'' Na3 O3 3_656 6_545 64.1(7) yes
Na3'' Na3 O4 3_656 . 67.7(7) yes
Na3'' Na3 O4 3_656 2_655 133.6(6) yes
Na3'' Na3 O1 4_554 . 75.3(7) yes
Na3'' Na3 O1 4_554 2_655 133.5(7) yes
Na3'' Na3 O3 4_554 5_545 64.1(7) yes
Na3'' Na3 O3 4_554 6_545 86.4(8) yes
Na3'' Na3 O4 4_554 . 133.6(6) yes
Na3'' Na3 O4 4_554 2_655 67.7(7) yes
O1 Na3 O1 . 2_655 90.99(14) yes
O1 Na3 O3 . 5_545 138.94(8) yes
O1 Na3 O3 . 6_545 112.07(7) yes
O1 Na3 O4 . . 65.79(9) yes
O1 Na3 O4 . 2_655 73.14(10) yes
O1 Na3 O3 2_655 5_545 112.07(7) yes
O1 Na3 O3 2_655 6_545 138.94(8) yes
O1 Na3 O4 2_655 . 73.14(10) yes
O1 Na3 O4 2_655 2_655 65.79(9) yes
O3 Na3 O3 5_545 6_545 72.60(13) yes
O3 Na3 O4 5_545 . 151.79(13) yes
O3 Na3 O4 5_545 2_655 85.62(7) yes
O3 Na3 O4 6_545 . 85.62(7) yes
O3 Na3 O4 6_545 2_655 151.79(13) yes
O4 Na3 O4 . 2_655 120.09(16) yes
Na3 Na3' Na3'' 3_656 . 143(2) yes
Na3 Na3' Ag4 3_656 3_656 107.4(5) yes
Na3 Na3' Na4 3_656 3_656 107.4(5) yes
Na3 Na3' O1 3_656 4_555 69.4(5) yes
Na3 Na3' O3 3_656 7_556 54.9(5) yes
Na3 Na3' O3 3_656 8_555 61.8(5) yes
Na3 Na3' O4 3_656 3_656 65.4(4) yes
Na3 Na3' O5 3_656 7_556 107.1(7) yes
Na3 Na3' O6 3_656 7_556 133.2(7) yes
Na3'' Na3' Ag4 . 3_656 109(2) yes
Na3'' Na3' Na4 . 3_656 109(2) yes
Na3'' Na3' O1 . 4_555 136(3) yes
Na3'' Na3' O3 . 7_556 125(3) yes
Na3'' Na3' O3 . 8_555 85(2) yes
Na3'' Na3' O4 . 3_656 94(2) yes
Na3'' Na3' O5 . 7_556 67(3) yes
Na3'' Na3' O6 . 7_556 77(2) yes
Ag4 Na3' Na4 3_656 3_656 0 yes
Ag4 Na3' O1 3_656 4_555 48.70(17) yes
Ag4 Na3' O3 3_656 7_556 96.8(4) yes
Ag4 Na3' O3 3_656 8_555 158.5(7) yes
Ag4 Na3' O4 3_656 3_656 114.6(2) yes
Ag4 Na3' O5 3_656 7_556 107.1(3) yes
Ag4 Na3' O6 3_656 7_556 50.6(2) yes
Na4 Na3' O1 3_656 4_555 48.70(17) yes
Na4 Na3' O3 3_656 7_556 96.8(4) yes
Na4 Na3' O3 3_656 8_555 158.5(7) yes
Na4 Na3' O4 3_656 3_656 114.6(2) yes
Na4 Na3' O5 3_656 7_556 107.1(3) yes
Na4 Na3' O6 3_656 7_556 50.6(2) yes
O1 Na3' O3 4_555 7_556 98.4(6) yes
O1 Na3' O3 4_555 8_555 130.1(9) yes
O1 Na3' O4 4_555 3_656 71.7(2) yes
O1 Na3' O5 4_555 7_556 147.5(5) yes
O1 Na3' O6 4_555 7_556 99.0(4) yes
O3 Na3' O3 7_556 8_555 61.6(4) yes
O3 Na3' O4 7_556 3_656 118.5(8) yes
O3 Na3' O5 7_556 7_556 58.9(2) yes
O3 Na3' O6 7_556 7_556 84.3(3) yes
O3 Na3' O4 8_555 3_656 79.2(4) yes
O3 Na3' O5 8_555 7_556 62.77(19) yes
O3 Na3' O6 8_555 7_556 121.3(3) yes
O4 Na3' O5 3_656 7_556 138.0(4) yes
O4 Na3' O6 3_656 7_556 156.0(8) yes
O5 Na3' O6 7_556 7_556 58.76(19) yes
Na3 Na3'' Na3' 3_656 . 26.5(17) yes
Na3 Na3'' O3 3_656 8_555 54.3(4) yes
Na3 Na3'' O4 3_656 3_656 56.4(6) yes
Na3 Na3'' O5 3_656 7_556 96.9(9) yes
Na3 Na3'' O6 3_656 7_556 109.7(9) yes
Na3 Na3'' O7 3_656 3_656 113.1(10) yes
Na3 Na3'' O8 3_656 3_666 175.6(15) yes
Na3' Na3'' O3 . 8_555 78(2) yes
Na3' Na3'' O4 . 3_656 70(2) yes
Na3' Na3'' O5 . 7_556 99(3) yes
Na3' Na3'' O6 . 7_556 87(2) yes
Na3' Na3'' O7 . 3_656 129(3) yes
Na3' Na3'' O8 . 3_666 153(3) yes
O3 Na3'' O4 8_555 3_656 75.5(6) yes
O3 Na3'' O5 8_555 7_556 65.5(8) yes
O3 Na3'' O6 8_555 7_556 122.1(12) yes
O3 Na3'' O7 8_555 3_656 94.0(8) yes
O3 Na3'' O8 8_555 3_666 127.9(12) yes
O4 Na3'' O5 3_656 7_556 141.0(9) yes
O4 Na3'' O6 3_656 7_556 148.3(13) yes
O4 Na3'' O7 3_656 3_656 59.4(6) yes
O4 Na3'' O8 3_656 3_666 119.6(10) yes
O5 Na3'' O6 7_556 7_556 62.2(7) yes
O5 Na3'' O7 7_556 3_656 123.3(12) yes
O5 Na3'' O8 7_556 3_666 87.5(9) yes
O6 Na3'' O7 7_556 3_656 135.2(8) yes
O6 Na3'' O8 7_556 3_666 72.7(6) yes
O7 Na3'' O8 3_656 3_666 63.8(5) yes
Na3' Ag4 Ag4' 3_656 . 136.8(12) yes
Na3' Ag4 O1 3_656 2_655 54.0(3) yes
Na3' Ag4 O2 3_656 5_545 78.7(4) yes
Na3' Ag4 O5 3_656 1_655 134.9(4) yes
Na3' Ag4 O6 3_656 5_545 59.2(2) yes
Na3' Ag4 O10 3_656 5_545 129.1(3) yes
Na3' Ag4 O14 3_656 3_666 100.2(4) yes
Ag4' Ag4 O1 . 2_655 86.5(10) yes
Ag4' Ag4 O2 . 5_545 116.6(7) yes
Ag4' Ag4 O5 . 1_655 73.0(11) yes
Ag4' Ag4 O6 . 5_545 157.8(7) yes
Ag4' Ag4 O10 . 5_545 86.4(9) yes
Ag4' Ag4 O14 . 3_666 60.2(8) yes
O1 Ag4 O2 2_655 5_545 82.59(8) yes
O1 Ag4 O5 2_655 1_655 113.96(9) yes
O1 Ag4 O6 2_655 5_545 112.78(11) yes
O1 Ag4 O10 2_655 5_545 168.82(11) yes
O1 Ag4 O14 2_655 3_666 92.06(8) yes
O2 Ag4 O5 5_545 1_655 56.14(7) yes
O2 Ag4 O6 5_545 5_545 78.30(8) yes
O2 Ag4 O10 5_545 5_545 108.35(9) yes
O2 Ag4 O14 5_545 3_666 174.07(8) yes
O5 Ag4 O6 1_655 5_545 106.58(10) yes
O5 Ag4 O10 1_655 5_545 72.05(8) yes
O5 Ag4 O14 1_655 3_666 124.67(8) yes
O6 Ag4 O10 5_545 5_545 72.74(9) yes
O6 Ag4 O14 5_545 3_666 106.27(9) yes
O10 Ag4 O14 5_545 3_666 76.90(7) yes
Na3' Na4 Ag4' 3_656 . 136.8(12) yes
Na3' Na4 O1 3_656 2_655 54.0(3) yes
Na3' Na4 O2 3_656 5_545 78.7(4) yes
Na3' Na4 O5 3_656 1_655 134.9(4) yes
Na3' Na4 O6 3_656 5_545 59.2(2) yes
Na3' Na4 O10 3_656 5_545 129.1(3) yes
Na3' Na4 O14 3_656 3_666 100.2(4) yes
Ag4' Na4 O1 . 2_655 86.5(10) yes
Ag4' Na4 O2 . 5_545 116.6(7) yes
Ag4' Na4 O5 . 1_655 73.0(11) yes
Ag4' Na4 O6 . 5_545 157.8(7) yes
Ag4' Na4 O10 . 5_545 86.4(9) yes
Ag4' Na4 O14 . 3_666 60.2(8) yes
O1 Na4 O2 2_655 5_545 82.59(7) yes
O1 Na4 O5 2_655 1_655 113.96(6) yes
O1 Na4 O6 2_655 5_545 112.78(8) yes
O1 Na4 O10 2_655 5_545 168.82(7) yes
O1 Na4 O14 2_655 3_666 92.06(6) yes
O2 Na4 O5 5_545 1_655 56.14(6) yes
O2 Na4 O6 5_545 5_545 78.30(7) yes
O2 Na4 O10 5_545 5_545 108.35(6) yes
O2 Na4 O14 5_545 3_666 174.07(5) yes
O5 Na4 O6 1_655 5_545 106.58(8) yes
O5 Na4 O10 1_655 5_545 72.05(6) yes
O5 Na4 O14 1_655 3_666 124.67(5) yes
O6 Na4 O10 5_545 5_545 72.74(8) yes
O6 Na4 O14 5_545 3_666 106.27(7) yes
O10 Na4 O14 5_545 3_666 76.90(6) yes
Ag4 Ag4' Na4 . . 0 yes
Ag4 Ag4' O1 . 2_655 81.1(9) yes
Ag4 Ag4' O3 . 2_655 107.9(5) yes
Ag4 Ag4' O5 . 1_655 97.5(12) yes
Ag4 Ag4' O6 . 5_545 18.5(6) yes
Ag4 Ag4' O7 . 5_555 155.0(13) yes
Ag4 Ag4' O10 . 5_545 81.4(11) yes
Ag4 Ag4' O14 . 3_666 110.7(9) yes
Na4 Ag4' O1 . 2_655 81.1(9) yes
Na4 Ag4' O3 . 2_655 107.9(5) yes
Na4 Ag4' O5 . 1_655 97.5(12) yes
Na4 Ag4' O6 . 5_545 18.5(6) yes
Na4 Ag4' O7 . 5_555 155.0(13) yes
Na4 Ag4' O10 . 5_545 81.4(11) yes
Na4 Ag4' O14 . 3_666 110.7(9) yes
O1 Ag4' O3 2_655 2_655 62.16(17) yes
O1 Ag4' O5 2_655 1_655 117.07(19) yes
O1 Ag4' O6 2_655 5_545 97.4(4) yes
O1 Ag4' O7 2_655 5_555 80.2(4) yes
O1 Ag4' O10 2_655 5_545 160.5(6) yes
O1 Ag4' O14 2_655 3_666 97.2(4) yes
O3 Ag4' O5 2_655 1_655 58.77(15) yes
O3 Ag4' O6 2_655 5_545 123.9(3) yes
O3 Ag4' O7 2_655 5_555 77.5(3) yes
O3 Ag4' O10 2_655 5_545 132.4(4) yes
O3 Ag4' O14 2_655 3_666 132.1(5) yes
O5 Ag4' O6 1_655 5_545 97.9(4) yes
O5 Ag4' O7 1_655 5_555 105.8(4) yes
O5 Ag4' O10 1_655 5_545 73.8(3) yes
O5 Ag4' O14 1_655 3_666 138.7(3) yes
O6 Ag4' O7 5_545 5_555 154.6(3) yes
O6 Ag4' O10 5_545 5_545 64.1(3) yes
O6 Ag4' O14 5_545 3_666 100.0(3) yes
O7 Ag4' O10 5_555 5_545 113.6(3) yes
O7 Ag4' O14 5_555 3_666 55.8(2) yes
O10 Ag4' O14 5_545 3_666 81.04(13) yes

loop_
_geom_bond_atom_site_label_1
_geom_bond_atom_site_label_2
_geom_bond_site_symmetry_2
_geom_bond_distance
_geom_bond_publ_flag
Na1 O6 . 2.419(3) yes
Na1 O9 5_445 2.347(2) yes
Na1 O9 3_666 2.910(2) yes
Na1 O10 . 2.304(2) yes
Na1 O12 7_566 2.390(2) yes
Na1 O13 3_666 2.507(2) yes
Ag2 O1 2_655 2.346(2) yes
Ag2 O4 . 2.9845(19) yes
Ag2 O5 5_555 2.588(2) yes
Ag2 O6 . 2.817(3) yes
Ag2 O7 5_555 2.893(2) yes
Ag2 O10 . 2.378(2) yes
Ag2 O13 3_666 2.997(2) yes
Ag2 O14 3_666 2.6965(18) yes
Na2 O1 2_655 2.346(2) yes
Na2 O4 . 2.9845(19) yes
Na2 O5 5_555 2.588(2) yes
Na2 O6 . 2.817(3) yes
Na2 O7 5_555 2.893(2) yes
Na2 O10 . 2.378(2) yes
Na2 O13 3_666 2.997(2) yes
Na2 O14 3_666 2.6965(17) yes
Na3 Na3' 3_656 1.84(2) yes
Na3 Na3' 4_554 1.84(2) yes
Na3 Na3'' 3_656 2.49(2) yes
Na3 Na3'' 4_554 2.49(2) yes
Na3 O1 . 2.509(3) yes
Na3 O1 2_655 2.509(3) yes
Na3 O3 5_545 2.296(4) yes
Na3 O3 6_545 2.296(4) yes
Na3 O4 . 2.503(3) yes
Na3 O4 2_655 2.503(3) yes
Na3' Na3'' . 0.75(3) yes
Na3' Ag4 3_656 2.978(11) yes
Na3' Na4 3_656 2.978(11) yes
Na3' O1 4_555 2.470(9) yes
Na3' O3 7_556 2.789(19) yes
Na3' O3 8_555 2.493(15) yes
Na3' O4 3_656 2.624(9) yes
Na3' O5 7_556 2.971(7) yes
Na3' O6 7_556 2.719(14) yes
Na3'' O3 8_555 2.54(2) yes
Na3'' O4 3_656 2.78(3) yes
Na3'' O5 7_556 2.76(4) yes
Na3'' O6 7_556 2.65(3) yes
Na3'' O7 3_656 2.56(3) yes
Na3'' O8 3_666 2.81(2) yes
Ag4 Ag4' . 0.498(14) yes
Ag4 O1 2_655 2.293(3) yes
Ag4 O2 5_545 2.782(3) yes
Ag4 O5 1_655 2.990(3) yes
Ag4 O6 5_545 2.448(3) yes
Ag4 O10 5_545 2.332(3) yes
Ag4 O14 3_666 2.971(3) yes
Na4 Ag4' . 0.498(14) yes
Na4 O1 2_655 2.293(2) yes
Na4 O2 5_545 2.782(2) yes
Na4 O5 1_655 2.9900(18) yes
Na4 O6 5_545 2.448(2) yes
Na4 O10 5_545 2.3315(18) yes
Na4 O14 3_666 2.9714(18) yes
Ag4' O1 2_655 2.317(8) yes
Ag4' O3 2_655 2.973(8) yes
Ag4' O5 1_655 2.884(9) yes
Ag4' O6 5_545 2.914(15) yes
Ag4' O7 5_555 2.993(15) yes
Ag4' O10 5_545 2.353(9) yes
Ag4' O14 3_666 2.759(8) yes
